data_4346459
loop_
_publ_author_name
'Maria, Leonor'
'Santos, Isabel C.'
'Sousa, V\^ania R'
'Mar\,calo, Joaquim'

_publ_section_title
;
 Uranium(III) redox chemistry assisted by a hemilabile bis(phenolate)
 cyclam ligand: uranium-nitrogen multiple bond formation comprising a
 trans-{RN&#x2550;U(VI)&#x2550;NR}(2+) complex.
;
_journal_issue 18
_journal_name_full 'Inorganic chemistry'
_journal_page_first 9115
_journal_page_last 9126
_journal_paper_doi 10.1021/acs.inorgchem.5b01547
_journal_volume 54
_journal_year 2015
_chemical_formula_moiety 'C46 H70 N6 O2 U, 2(C24 H20 B), C H2 Cl2'
_chemical_formula_sum 'C95 H112 B2 Cl2 N6 O2 U'
_chemical_formula_weight 1700.46
_space_group_IT_number 13
_space_group_name_Hall '-P 2yac'
_space_group_name_H-M_alt 'P 1 2/n 1'
_symmetry_cell_setting monoclinic
_symmetry_space_group_name_H-M 'P 1 2/n 1'
_atom_sites_solution_hydrogens geom
_atom_sites_solution_primary direct
_atom_sites_solution_secondary difmap
_audit_creation_method SHELXL-97
_cell_angle_alpha 90.00
_cell_angle_beta 91.769(4)
_cell_angle_gamma 90.00
_cell_formula_units_Z 4
_cell_length_a 20.6810(15)
_cell_length_b 13.7702(10)
_cell_length_c 30.849(2)
_cell_measurement_reflns_used 2063
_cell_measurement_temperature 150(2)
_cell_measurement_theta_max 17.51
_cell_measurement_theta_min 2.24
_cell_volume 8781.0(11)
_computing_cell_refinement 'Bruker SMART, (Bruker, 2004)'
_computing_data_collection 'Bruker SMART, (Bruker, 2004)'
_computing_data_reduction 'Bruker SAINT, (Bruker, 2004)'
_computing_molecular_graphics ORTEP3(Farrugia,1997)
_computing_publication_material 'WinGX (Farrugia, 1999)'
_computing_structure_refinement 'SHELXL-97 (Sheldrick, 2008)'
_computing_structure_solution 'SIR97 (Altomare, 1999)'
_diffrn_ambient_temperature 150(2)
_diffrn_measured_fraction_theta_full 0.920
_diffrn_measured_fraction_theta_max 0.920
_diffrn_measurement_device_type 'Bruker APEX-II CCD'
_diffrn_measurement_method '\f and \w scans'
_diffrn_radiation_monochromator graphite
_diffrn_radiation_source 'fine-focus sealed tube'
_diffrn_radiation_type MoK\a
_diffrn_radiation_wavelength 0.71073
_diffrn_reflns_av_R_equivalents 0.1652
_diffrn_reflns_av_sigmaI/netI 0.3022
_diffrn_reflns_limit_h_max 23
_diffrn_reflns_limit_h_min -24
_diffrn_reflns_limit_k_max 16
_diffrn_reflns_limit_k_min -13
_diffrn_reflns_limit_l_max 37
_diffrn_reflns_limit_l_min -37
_diffrn_reflns_number 40485
_diffrn_reflns_theta_full 25.68
_diffrn_reflns_theta_max 25.68
_diffrn_reflns_theta_min 2.96
_exptl_absorpt_coefficient_mu 1.959
_exptl_absorpt_correction_T_max 0.9619
_exptl_absorpt_correction_T_min 0.5910
_exptl_absorpt_correction_type multi-scan
_exptl_absorpt_process_details '(SADABS; Sheldrick, 2004)'
_exptl_crystal_colour colourless
_exptl_crystal_density_diffrn 1.286
_exptl_crystal_density_method 'not measured'
_exptl_crystal_description plate
_exptl_crystal_F_000 3504
_exptl_crystal_size_max 0.30
_exptl_crystal_size_mid 0.18
_exptl_crystal_size_min 0.02
_refine_diff_density_max 2.870
_refine_diff_density_min -2.099
_refine_diff_density_rms 0.233
_refine_ls_extinction_coef 0.0044(3)
_refine_ls_extinction_expression Fc^*^=kFc[1+0.001xFc^2^\l^3^/sin(2\q)]^-1/4^
_refine_ls_extinction_method SHELXL
_refine_ls_goodness_of_fit_ref 1.033
_refine_ls_hydrogen_treatment constr
_refine_ls_matrix_type full
_refine_ls_number_parameters 516
_refine_ls_number_reflns 15346
_refine_ls_number_restraints 3
_refine_ls_restrained_S_all 1.033
_refine_ls_R_factor_all 0.2635
_refine_ls_R_factor_gt 0.1469
_refine_ls_shift/su_max 0.001
_refine_ls_shift/su_mean 0.000
_refine_ls_structure_factor_coef Fsqd
_refine_ls_weighting_details 'calc w=1/[\s^2^(Fo^2^)+(0.1081P)^2^+0.9198P] where P=(Fo^2^+2Fc^2^)/3'
_refine_ls_weighting_scheme calc
_refine_ls_wR_factor_gt 0.3091
_refine_ls_wR_factor_ref 0.3498
_reflns_number_gt 6718
_reflns_number_total 15346
_reflns_threshold_expression >2sigma(I)
_cod_data_source_file ic5b01547_si_002.cif
_cod_data_source_block comp3
_cod_original_cell_volume 8781.1(11)
_cod_original_sg_symbol_H-M p_2/n
_cod_database_code 4346459

loop_
_symmetry_equiv_pos_as_xyz
'x, y, z'
'-x+1/2, y, -z+1/2'
'-x, -y, -z'
'x-1/2, -y, z-1/2'

loop_
_atom_site_label
_atom_site_type_symbol
_atom_site_fract_x
_atom_site_fract_y
_atom_site_fract_z
_atom_site_U_iso_or_equiv
_atom_site_adp_type
_atom_site_occupancy
_atom_site_symmetry_multiplicity
_atom_site_calc_flag
_atom_site_refinement_flags
U1 U 0.7500 0.49425(8) 0.2500 0.0361(4) Uani 1 2 d S
U2 U 0.2500 0.21396(8) 0.2500 0.0311(4) Uani 1 2 d S
O1 O 0.6876(6) 0.4103(9) 0.2097(4) 0.031(3) Uani 1 1 d .
O2 O 0.1934(6) 0.2973(9) 0.2065(4) 0.034(3) Uani 1 1 d .
N1 N 0.6551(9) 0.6175(13) 0.2713(5) 0.041(5) Uani 1 1 d .
N2 N 0.7219(8) 0.5892(11) 0.1752(6) 0.035(4) Uani 1 1 d .
N4 N 0.2363(7) 0.1252(12) 0.1739(6) 0.035(5) Uani 1 1 d .
N5 N 0.3507(7) 0.0967(11) 0.2360(5) 0.030(4) Uani 1 1 d .
N3 N 0.8181(9) 0.3924(15) 0.1970(6) 0.049(5) Uani 1 1 d .
N6 N 0.3268(8) 0.3241(13) 0.2014(6) 0.037(5) Uani 1 1 d .
C1 C 0.6578(11) 0.7095(17) 0.2453(7) 0.042(6) Uiso 1 1 d .
H1A H 0.7034 0.7314 0.2451 0.050 Uiso 1 1 calc R
H1B H 0.6329 0.7599 0.2605 0.050 Uiso 1 1 calc R
C2 C 0.6322(12) 0.704(2) 0.1986(7) 0.058(7) Uiso 1 1 d .
H2A H 0.5844 0.7034 0.1995 0.070 Uiso 1 1 calc R
H2B H 0.6443 0.7659 0.1845 0.070 Uiso 1 1 calc R
C3 C 0.6501(10) 0.6292(16) 0.1711(6) 0.038(5) Uiso 1 1 d .
H3A H 0.6425 0.6517 0.1408 0.046 Uiso 1 1 calc R
H3B H 0.6204 0.5740 0.1756 0.046 Uiso 1 1 calc R
C4 C 0.7647(11) 0.6717(18) 0.1714(7) 0.047(6) Uiso 1 1 d .
H4A H 0.7514 0.7235 0.1916 0.056 Uiso 1 1 calc R
H4B H 0.7613 0.6978 0.1415 0.056 Uiso 1 1 calc R
C5 C 0.6646(10) 0.6424(17) 0.3179(6) 0.040(6) Uiso 1 1 d .
H5A H 0.6530 0.5858 0.3358 0.049 Uiso 1 1 calc R
H5B H 0.6356 0.6968 0.3252 0.049 Uiso 1 1 calc R
C6 C 0.7323(11) 0.5179(16) 0.1375(7) 0.041(6) Uiso 1 1 d .
H6A H 0.7279 0.5549 0.1100 0.049 Uiso 1 1 calc R
H6B H 0.7774 0.4942 0.1398 0.049 Uiso 1 1 calc R
C7 C 0.6878(11) 0.4298(18) 0.1338(7) 0.044(6) Uiso 1 1 d .
C8 C 0.6732(11) 0.4012(18) 0.0915(7) 0.051(6) Uiso 1 1 d .
H8 H 0.6862 0.4396 0.0677 0.061 Uiso 1 1 calc R
C9 C 0.6384(11) 0.3138(18) 0.0846(7) 0.047(6) Uiso 1 1 d .
C10 C 0.6191(10) 0.2648(16) 0.1214(6) 0.039(6) Uiso 1 1 d .
H10 H 0.5936 0.2084 0.1162 0.047 Uiso 1 1 calc R
C11 C 0.6315(11) 0.2862(18) 0.1631(7) 0.047(6) Uiso 1 1 d .
C12 C 0.6091(10) 0.2295(16) 0.2018(7) 0.038(5) Uiso 1 1 d .
C13 C 0.6680(10) 0.1888(17) 0.2278(7) 0.043(6) Uiso 1 1 d .
H13A H 0.6961 0.1534 0.2082 0.064 Uiso 1 1 calc R
H13B H 0.6532 0.1447 0.2503 0.064 Uiso 1 1 calc R
H13C H 0.6923 0.2425 0.2413 0.064 Uiso 1 1 calc R
C14 C 0.5659(11) 0.2871(18) 0.2300(7) 0.048(6) Uiso 1 1 d .
H14A H 0.5882 0.3467 0.2394 0.072 Uiso 1 1 calc R
H14B H 0.5552 0.2485 0.2555 0.072 Uiso 1 1 calc R
H14C H 0.5261 0.3039 0.2137 0.072 Uiso 1 1 calc R
C15 C 0.5694(12) 0.1382(19) 0.1848(8) 0.060(7) Uiso 1 1 d .
H15A H 0.5360 0.1593 0.1636 0.090 Uiso 1 1 calc R
H15B H 0.5489 0.1063 0.2092 0.090 Uiso 1 1 calc R
H15C H 0.5987 0.0925 0.1710 0.090 Uiso 1 1 calc R
C16 C 0.6683(10) 0.3788(16) 0.1700(6) 0.033(5) Uiso 1 1 d .
C18 C 0.6218(15) 0.277(2) 0.0383(9) 0.078(9) Uiso 1 1 d .
C19 C 0.6450(16) 0.172(3) 0.0347(10) 0.101(11) Uiso 1 1 d .
H19A H 0.6473 0.1538 0.0040 0.151 Uiso 1 1 calc R
H19B H 0.6147 0.1284 0.0490 0.151 Uiso 1 1 calc R
H19C H 0.6880 0.1654 0.0486 0.151 Uiso 1 1 calc R
C20 C 0.5458(15) 0.280(3) 0.0306(10) 0.102(11) Uiso 1 1 d .
H20A H 0.5295 0.3437 0.0393 0.153 Uiso 1 1 calc R
H20B H 0.5256 0.2292 0.0479 0.153 Uiso 1 1 calc R
H20C H 0.5352 0.2692 -0.0002 0.153 Uiso 1 1 calc R
C21 C 0.6514(16) 0.331(3) 0.0029(10) 0.106(12) Uiso 1 1 d .
H21A H 0.6983 0.3203 0.0041 0.158 Uiso 1 1 calc R
H21B H 0.6421 0.3999 0.0059 0.158 Uiso 1 1 calc R
H21C H 0.6336 0.3072 -0.0250 0.158 Uiso 1 1 calc R
C23 C 0.8136(16) 0.319(3) 0.1763(10) 0.084(10) Uiso 1 1 d .
C22 C 0.8030(14) 0.224(2) 0.1499(9) 0.078(9) Uiso 1 1 d .
C26 C 0.1434(8) 0.4080(14) 0.1604(5) 0.020(4) Uiso 1 1 d .
C27 C 0.1135(10) 0.4713(16) 0.1920(6) 0.035(5) Uiso 1 1 d .
C28 C 0.0661(9) 0.4051(15) 0.2183(6) 0.033(5) Uiso 1 1 d .
H28A H 0.0326 0.3785 0.1985 0.050 Uiso 1 1 calc R
H28B H 0.0457 0.4441 0.2407 0.050 Uiso 1 1 calc R
H28C H 0.0905 0.3518 0.2320 0.050 Uiso 1 1 calc R
C29 C 0.0710(10) 0.5540(17) 0.1758(7) 0.045(6) Uiso 1 1 d .
H29A H 0.0969 0.5995 0.1591 0.067 Uiso 1 1 calc R
H29B H 0.0528 0.5880 0.2005 0.067 Uiso 1 1 calc R
H29C H 0.0358 0.5281 0.1572 0.067 Uiso 1 1 calc R
C30 C 0.1676(11) 0.5126(18) 0.2232(7) 0.052(7) Uiso 1 1 d .
H30A H 0.1971 0.4601 0.2321 0.078 Uiso 1 1 calc R
H30B H 0.1479 0.5406 0.2488 0.078 Uiso 1 1 calc R
H30C H 0.1917 0.5629 0.2081 0.078 Uiso 1 1 calc R
C31 C 0.1369(10) 0.4419(17) 0.1138(7) 0.043(6) Uiso 1 1 d .
H31 H 0.1137 0.5004 0.1084 0.051 Uiso 1 1 calc R
C32 C 0.1622(11) 0.3943(17) 0.0783(7) 0.045(6) Uiso 1 1 d .
C33 C 0.1977(11) 0.3107(17) 0.0888(7) 0.046(6) Uiso 1 1 d .
H33 H 0.2172 0.2754 0.0661 0.055 Uiso 1 1 calc R
C34 C 0.2054(9) 0.2772(15) 0.1312(6) 0.030(5) Uiso 1 1 d .
C35 C 0.2518(10) 0.1904(15) 0.1369(6) 0.031(5) Uiso 1 1 d .
H35A H 0.2507 0.1518 0.1098 0.037 Uiso 1 1 calc R
H35B H 0.2964 0.2153 0.1415 0.037 Uiso 1 1 calc R
C36 C 0.2819(9) 0.0404(14) 0.1703(6) 0.027(5) Uiso 1 1 d .
H36A H 0.2860 0.0222 0.1394 0.033 Uiso 1 1 calc R
H36B H 0.2647 -0.0163 0.1860 0.033 Uiso 1 1 calc R
C37 C 0.3481(10) 0.0687(18) 0.1897(7) 0.045(6) Uiso 1 1 d .
H37A H 0.3779 0.0133 0.1859 0.054 Uiso 1 1 calc R
H37B H 0.3648 0.1237 0.1727 0.054 Uiso 1 1 calc R
C38 C 0.3451(11) 0.0041(16) 0.2613(6) 0.039(6) Uiso 1 1 d .
H38A H 0.3006 -0.0210 0.2565 0.046 Uiso 1 1 calc R
H38B H 0.3749 -0.0439 0.2488 0.046 Uiso 1 1 calc R
C39 C 0.3588(11) 0.0079(17) 0.3090(7) 0.047(6) Uiso 1 1 d .
H39A H 0.4064 0.0082 0.3136 0.057 Uiso 1 1 calc R
H39B H 0.3427 -0.0533 0.3216 0.057 Uiso 1 1 calc R
C40 C 0.1687(9) 0.0929(15) 0.1643(6) 0.031(5) Uiso 1 1 d .
H40A H 0.1655 0.0744 0.1333 0.038 Uiso 1 1 calc R
H40B H 0.1401 0.1497 0.1681 0.038 Uiso 1 1 calc R
C41 C 0.1512(11) 0.4337(19) 0.0333(7) 0.050(6) Uiso 1 1 d .
C42 C 0.0788(12) 0.440(2) 0.0205(8) 0.072(8) Uiso 1 1 d .
H42A H 0.0600 0.3750 0.0197 0.108 Uiso 1 1 calc R
H42B H 0.0737 0.4703 -0.0082 0.108 Uiso 1 1 calc R
H42C H 0.0565 0.4799 0.0418 0.108 Uiso 1 1 calc R
C43 C 0.4152(10) 0.1416(16) 0.2447(6) 0.036(5) Uiso 1 1 d .
H43A H 0.4190 0.1617 0.2751 0.054 Uiso 1 1 calc R
H43B H 0.4200 0.1985 0.2259 0.054 Uiso 1 1 calc R
H43C H 0.4492 0.0943 0.2386 0.054 Uiso 1 1 calc R
C45 C 0.3262(11) 0.3871(18) 0.1782(7) 0.043(6) Uiso 1 1 d .
C44 C 0.3238(13) 0.477(2) 0.1508(8) 0.067(8) Uiso 1 1 d .
C47 C 0.8118(15) 0.037(2) -0.0505(10) 0.083(9) Uiso 1 1 d .
H47 H 0.7947 0.0469 -0.0791 0.099 Uiso 1 1 calc R
C48 C 0.8446(15) -0.043(3) -0.0391(10) 0.087(10) Uiso 1 1 d .
H48 H 0.8521 -0.0893 -0.0612 0.104 Uiso 1 1 calc R
C49 C 0.8683(12) -0.064(2) 0.0017(8) 0.061(7) Uiso 1 1 d .
H49 H 0.8930 -0.1222 0.0055 0.073 Uiso 1 1 calc R
C50 C 0.8591(11) -0.0095(17) 0.0364(7) 0.042(6) Uiso 1 1 d .
B1 B 0.8867(13) -0.020(2) 0.0849(8) 0.044(7) Uiso 1 1 d .
C52 C 0.8350(15) -0.049(2) 0.1615(9) 0.077(9) Uiso 1 1 d .
H52 H 0.8787 -0.0545 0.1717 0.092 Uiso 1 1 calc R
C53 C 0.7895(12) -0.060(2) 0.1906(8) 0.058(7) Uiso 1 1 d .
H53 H 0.8016 -0.0778 0.2195 0.069 Uiso 1 1 calc R
C54 C 0.7221(11) -0.0471(17) 0.1788(7) 0.043(6) Uiso 1 1 d .
H54 H 0.6884 -0.0503 0.1991 0.051 Uiso 1 1 calc R
C55 C 0.7123(17) -0.031(3) 0.1385(11) 0.093(11) Uiso 1 1 d .
H55 H 0.6686 -0.0268 0.1281 0.112 Uiso 1 1 calc R
C56 C 0.7625(17) -0.017(2) 0.1070(11) 0.096(11) Uiso 1 1 d .
H56 H 0.7512 0.0007 0.0779 0.115 Uiso 1 1 calc R
C57 C 0.9289(10) -0.1223(16) 0.0885(6) 0.037(5) Uiso 1 1 d .
C58 C 0.9004(14) -0.210(2) 0.0918(8) 0.071(8) Uiso 1 1 d .
H58 H 0.8549 -0.2113 0.0952 0.085 Uiso 1 1 calc R
C59 C 0.9372(14) -0.309(2) 0.0905(10) 0.094(11) Uiso 1 1 d D
H59 H 0.9164 -0.3699 0.0941 0.113 Uiso 1 1 calc R
C60 C 1.0326(13) -0.215(2) 0.0805(9) 0.077(9) Uiso 1 1 d D
H60 H 1.0784 -0.2146 0.0784 0.093 Uiso 1 1 calc R
C61 C 0.9954(15) -0.124(3) 0.0800(9) 0.088(10) Uiso 1 1 d .
H61 H 1.0168 -0.0651 0.0738 0.106 Uiso 1 1 calc R
C62 C 0.9372(11) 0.0681(17) 0.0987(7) 0.043(6) Uiso 1 1 d .
C63 C 0.9763(16) 0.103(3) 0.0701(11) 0.098(11) Uiso 1 1 d .
H63 H 0.9721 0.0771 0.0416 0.118 Uiso 1 1 calc R
C65 C 0.9913(13) 0.185(2) 0.1472(9) 0.070(8) Uiso 1 1 d .
H65 H 0.9937 0.2151 0.1749 0.084 Uiso 1 1 calc R
C66 C 0.9485(12) 0.1074(19) 0.1382(8) 0.057(7) Uiso 1 1 d .
H66 H 0.9260 0.0808 0.1618 0.068 Uiso 1 1 calc R
C67 C 0.8338(16) 0.088(3) 0.0247(11) 0.098(11) Uiso 1 1 d .
H67 H 0.8365 0.1398 0.0450 0.117 Uiso 1 1 calc R
C68 C 0.9947(10) 0.8668(16) 0.2093(7) 0.039(6) Uiso 1 1 d .
H68 H 0.9759 0.8835 0.1818 0.047 Uiso 1 1 calc R
C69 C 1.0431(10) 0.7960(16) 0.2128(6) 0.037(5) Uiso 1 1 d .
H69 H 1.0625 0.7703 0.1877 0.045 Uiso 1 1 calc R
C70 C 1.0621(10) 0.7643(16) 0.2544(6) 0.034(5) Uiso 1 1 d .
H70 H 1.0894 0.7089 0.2567 0.040 Uiso 1 1 calc R
C71 C 1.0433(11) 0.8095(18) 0.2929(7) 0.047(6) Uiso 1 1 d .
B2 B 1.0721(12) 0.7712(19) 0.3421(7) 0.035(6) Uiso 1 1 d .
C73 C 1.0485(11) 0.8575(18) 0.3781(7) 0.049(6) Uiso 1 1 d .
C74 C 1.0960(11) 0.9176(18) 0.3989(7) 0.048(6) Uiso 1 1 d .
H74 H 1.1400 0.9058 0.3927 0.058 Uiso 1 1 calc R
C75 C 1.0831(14) 0.990(2) 0.4267(8) 0.068(8) Uiso 1 1 d .
H75 H 1.1158 1.0328 0.4376 0.082 Uiso 1 1 calc R
C76 C 1.0191(16) 0.998(2) 0.4384(10) 0.086(10) Uiso 1 1 d .
H76 H 1.0087 1.0437 0.4603 0.103 Uiso 1 1 calc R
C77 C 1.2856(13) 0.7388(19) 0.3561(8) 0.055(7) Uiso 1 1 d .
H77 H 1.3311 0.7307 0.3598 0.066 Uiso 1 1 calc R
C78 C 1.2443(11) 0.7174(18) 0.3879(7) 0.050(6) Uiso 1 1 d .
H78 H 1.2616 0.6966 0.4152 0.060 Uiso 1 1 calc R
C79 C 1.1785(14) 0.724(2) 0.3821(9) 0.068(8) Uiso 1 1 d .
H79 H 1.1513 0.7037 0.4046 0.082 Uiso 1 1 calc R
C80 C 1.1508(9) 0.7614(14) 0.3439(6) 0.028(5) Uiso 1 1 d .
C81 C 1.1915(11) 0.7847(18) 0.3119(7) 0.051(6) Uiso 1 1 d .
H81 H 1.1742 0.8091 0.2852 0.061 Uiso 1 1 calc R
C82 C 1.2570(11) 0.7736(18) 0.3173(7) 0.049(6) Uiso 1 1 d .
H82 H 1.2840 0.7900 0.2940 0.058 Uiso 1 1 calc R
C83 C 0.9872(13) 0.867(2) 0.3908(8) 0.061(7) Uiso 1 1 d .
H83 H 0.9540 0.8240 0.3809 0.073 Uiso 1 1 calc R
C84 C 0.9741(15) 0.949(2) 0.4214(9) 0.079(9) Uiso 1 1 d .
H84 H 0.9307 0.9634 0.4281 0.095 Uiso 1 1 calc R
C85 C 0.9747(11) 0.9118(18) 0.2464(7) 0.046(6) Uiso 1 1 d .
H85 H 0.9440 0.9629 0.2436 0.055 Uiso 1 1 calc R
C86 C 0.9970(10) 0.8863(15) 0.2875(6) 0.035(5) Uiso 1 1 d .
H86 H 0.9817 0.9196 0.3121 0.042 Uiso 1 1 calc R
C87 C 1.0386(10) 0.6688(16) 0.3555(6) 0.036(5) Uiso 1 1 d .
C88 C 1.0247(11) 0.6464(18) 0.3965(7) 0.047(6) Uiso 1 1 d .
H88 H 1.0316 0.6943 0.4183 0.057 Uiso 1 1 calc R
C89 C 0.9996(12) 0.5522(19) 0.4091(8) 0.056(7) Uiso 1 1 d .
H89 H 0.9894 0.5384 0.4383 0.067 Uiso 1 1 calc R
C90 C 0.9912(11) 0.4827(17) 0.3761(7) 0.044(6) Uiso 1 1 d .
H90 H 0.9751 0.4203 0.3834 0.053 Uiso 1 1 calc R
C91 C 1.0046(11) 0.5006(18) 0.3360(7) 0.049(6) Uiso 1 1 d .
H91 H 0.9990 0.4517 0.3145 0.059 Uiso 1 1 calc R
C92 C 1.0280(9) 0.5960(15) 0.3244(6) 0.033(5) Uiso 1 1 d .
H92 H 1.0364 0.6094 0.2949 0.040 Uiso 1 1 calc R
C51 C 0.1800(10) 0.3308(16) 0.1656(6) 0.034(5) Uiso 1 1 d .
C72 C 0.8253(10) -0.0295(16) 0.1195(7) 0.036(5) Uiso 1 1 d .
C902 C 0.180(2) 0.542(3) 0.0319(13) 0.149(17) Uiso 1 1 d .
H90A H 0.1476 0.5880 0.0422 0.223 Uiso 1 1 calc R
H90B H 0.1906 0.5586 0.0020 0.223 Uiso 1 1 calc R
H90C H 0.2191 0.5461 0.0506 0.223 Uiso 1 1 calc R
C901 C 0.1863(18) 0.379(3) 0.0023(12) 0.124(14) Uiso 1 1 d .
H90D H 0.2321 0.3764 0.0112 0.187 Uiso 1 1 calc R
H90E H 0.1816 0.4096 -0.0263 0.187 Uiso 1 1 calc R
H90F H 0.1689 0.3125 0.0006 0.187 Uiso 1 1 calc R
C644 C 1.0290(17) 0.183(3) 0.0773(11) 0.098(11) Uiso 1 1 d .
H644 H 1.0581 0.2048 0.0562 0.118 Uiso 1 1 calc R
C999 C 0.805(2) 0.103(3) -0.0188(13) 0.135(15) Uiso 1 1 d .
H999 H 0.7802 0.1607 -0.0246 0.162 Uiso 1 1 calc R
C64 C 1.0268(16) 0.214(3) 0.1162(11) 0.092(10) Uiso 1 1 d .
H64 H 1.0555 0.2661 0.1233 0.111 Uiso 1 1 calc R
C599 C 0.9986(18) -0.301(3) 0.0841(10) 0.103(11) Uiso 1 1 d .
H599 H 1.0225 -0.3593 0.0817 0.123 Uiso 1 1 calc R
C98 C 0.5902(11) 0.5735(18) 0.2669(7) 0.047(6) Uiso 1 1 d .
H98A H 0.5574 0.6223 0.2733 0.071 Uiso 1 1 calc R
H98B H 0.5870 0.5192 0.2872 0.071 Uiso 1 1 calc R
H98C H 0.5830 0.5497 0.2372 0.071 Uiso 1 1 calc R
Cl1 Cl 0.9320(8) 0.4345(11) 0.1062(5) 0.082(5) Uani 0.50 1 d P
Cl2 Cl 0.8214(8) 0.3521(11) 0.0664(6) 0.092(5) Uani 0.50 1 d P
C200 C 0.905(2) 0.348(3) 0.0699(13) 0.042(12) Uiso 0.50 1 d P
H20D H 0.9191 0.2829 0.0797 0.051 Uiso 0.50 1 calc PR
H20E H 0.9227 0.3606 0.0410 0.051 Uiso 0.50 1 calc PR
Cl3 Cl 0.6709(9) 0.7535(14) 0.0579(6) 0.096(5) Uiso 0.50 1 d PD
C300 C 0.680(3) 0.819(3) 0.0076(9) 0.09(2) Uiso 0.50 1 d PD
H30D H 0.7266 0.8279 0.0018 0.110 Uiso 0.50 1 calc PR
H30E H 0.6601 0.8846 0.0097 0.110 Uiso 0.50 1 calc PR
Cl4 Cl 0.6406(15) 0.751(2) -0.0362(9) 0.187(11) Uiso 0.50 1 d PD

loop_
_atom_site_aniso_label
_atom_site_aniso_U_11
_atom_site_aniso_U_22
_atom_site_aniso_U_33
_atom_site_aniso_U_23
_atom_site_aniso_U_13
_atom_site_aniso_U_12
U1 0.0387(8) 0.0144(7) 0.0550(9) 0.000 -0.0003(6) 0.000
U2 0.0324(8) 0.0123(7) 0.0485(8) 0.000 -0.0025(5) 0.000
O1 0.043(9) 0.012(8) 0.038(8) 0.010(6) 0.007(6) 0.002(6)
O2 0.036(9) 0.014(8) 0.051(9) 0.001(7) -0.005(6) 0.004(6)
N1 0.043(12) 0.033(12) 0.046(12) 0.000(9) 0.000(9) 0.006(9)
N2 0.033(11) 0.007(9) 0.066(12) -0.008(8) 0.005(9) 0.000(8)
N4 0.007(9) 0.016(10) 0.081(13) -0.015(9) -0.005(8) 0.003(7)
N5 0.028(10) 0.015(10) 0.047(11) -0.004(8) -0.001(8) 0.006(8)
N3 0.044(13) 0.045(14) 0.056(13) 0.007(10) -0.007(9) 0.035(10)
N6 0.030(11) 0.030(11) 0.050(11) 0.014(9) 0.011(8) 0.017(8)
Cl1 0.086(11) 0.039(9) 0.121(13) -0.015(9) 0.006(9) -0.001(8)
Cl2 0.097(13) 0.040(9) 0.138(15) -0.005(9) -0.013(10) 0.028(8)

loop_
_atom_type_symbol
_atom_type_description
_atom_type_scat_dispersion_real
_atom_type_scat_dispersion_imag
_atom_type_scat_source
C C 0.0033 0.0016 'International Tables Vol C Tables 4.2.6.8 and 6.1.1.4'
N N 0.0061 0.0033 'International Tables Vol C Tables 4.2.6.8 and 6.1.1.4'
O O 0.0106 0.0060 'International Tables Vol C Tables 4.2.6.8 and 6.1.1.4'
B B 0.0013 0.0007 'International Tables Vol C Tables 4.2.6.8 and 6.1.1.4'
H H 0.0000 0.0000 'International Tables Vol C Tables 4.2.6.8 and 6.1.1.4'
U U -9.6767 9.6646 'International Tables Vol C Tables 4.2.6.8 and 6.1.1.4'
Cl Cl 0.1484 0.1585 'International Tables Vol C Tables 4.2.6.8 and 6.1.1.4'

loop_
_geom_angle_atom_site_label_1
_geom_angle_atom_site_label_2
_geom_angle_atom_site_label_3
_geom_angle
_geom_angle_site_symmetry_1
_geom_angle_site_symmetry_3
O1 U1 O1 113.6(7) . 2_655
O1 U1 N3 70.6(6) . .
O1 U1 N3 75.0(5) 2_655 .
O1 U1 N3 75.0(5) . 2_655
O1 U1 N3 70.6(6) 2_655 2_655
N3 U1 N3 114.8(9) . 2_655
O1 U1 N1 129.8(5) . 2_655
O1 U1 N1 93.0(5) 2_655 2_655
N3 U1 N1 76.9(6) . 2_655
N3 U1 N1 155.0(5) 2_655 2_655
O1 U1 N1 93.0(5) . .
O1 U1 N1 129.8(5) 2_655 .
N3 U1 N1 155.0(5) . .
N3 U1 N1 76.9(6) 2_655 .
N1 U1 N1 101.8(8) 2_655 .
O1 U1 N2 151.7(5) . 2_655
O1 U1 N2 69.5(5) 2_655 2_655
N3 U1 N2 133.8(5) . 2_655
N3 U1 N2 80.2(5) 2_655 2_655
N1 U1 N2 76.3(5) 2_655 2_655
N1 U1 N2 68.0(5) . 2_655
O1 U1 N2 69.5(5) . .
O1 U1 N2 151.7(5) 2_655 .
N3 U1 N2 80.2(5) . .
N3 U1 N2 133.8(5) 2_655 .
N1 U1 N2 68.0(5) 2_655 .
N1 U1 N2 76.3(5) . .
N2 U1 N2 122.1(7) 2_655 .
O2 U2 O2 113.6(7) 2 .
O2 U2 N4 149.4(5) 2 .
O2 U2 N4 69.1(5) . .
O2 U2 N4 69.1(5) 2 2
O2 U2 N4 149.4(5) . 2
N4 U2 N4 125.1(7) . 2
O2 U2 N5 90.6(5) 2 .
O2 U2 N5 130.4(5) . .
N4 U2 N5 69.1(5) . .
N4 U2 N5 78.6(5) 2 .
O2 U2 N5 130.4(5) 2 2
O2 U2 N5 90.6(5) . 2
N4 U2 N5 78.6(5) . 2
N4 U2 N5 69.1(5) 2 2
N5 U2 N5 105.9(7) . 2
O2 U2 N6 73.7(5) 2 .
O2 U2 N6 70.3(5) . .
N4 U2 N6 79.4(5) . .
N4 U2 N6 134.8(5) 2 .
N5 U2 N6 77.0(5) . .
N5 U2 N6 154.9(5) 2 .
O2 U2 N6 70.3(5) 2 2
O2 U2 N6 73.7(5) . 2
N4 U2 N6 134.8(5) . 2
N4 U2 N6 79.4(5) 2 2
N5 U2 N6 154.9(5) . 2
N5 U2 N6 77.0(5) 2 2
N6 U2 N6 111.3(7) . 2
C16 O1 U1 150.5(12) . .
C51 O2 U2 150.6(13) . .
C98 N1 C5 106.0(16) . .
C98 N1 C1 110.3(16) . .
C5 N1 C1 108.4(17) . .
C98 N1 U1 112.7(13) . .
C5 N1 U1 107.8(12) . .
C1 N1 U1 111.3(12) . .
C4 N2 C6 109.9(16) . .
C4 N2 C3 107.1(16) . .
C6 N2 C3 108.2(15) . .
C4 N2 U1 109.4(13) . .
C6 N2 U1 107.8(12) . .
C3 N2 U1 114.4(11) . .
C40 N4 C35 104.5(15) . .
C40 N4 C36 109.9(15) . .
C35 N4 C36 105.0(15) . .
C40 N4 U2 112.8(11) . .
C35 N4 U2 112.3(11) . .
C36 N4 U2 111.9(11) . .
C37 N5 C43 106.7(15) . .
C37 N5 C38 106.2(16) . .
C43 N5 C38 110.1(15) . .
C37 N5 U2 107.9(12) . .
C43 N5 U2 114.7(12) . .
C38 N5 U2 110.8(12) . .
C23 N3 U1 139(2) . .
C45 N6 U2 142.7(16) . .
N1 C1 C2 116.6(19) . .
N1 C1 H1A 108.1 . .
C2 C1 H1A 108.1 . .
N1 C1 H1B 108.1 . .
C2 C1 H1B 108.1 . .
H1A C1 H1B 107.3 . .
C3 C2 C1 121(2) . .
C3 C2 H2A 107.0 . .
C1 C2 H2A 107.0 . .
C3 C2 H2B 107.0 . .
C1 C2 H2B 107.0 . .
H2A C2 H2B 106.7 . .
C2 C3 N2 118.3(18) . .
C2 C3 H3A 107.7 . .
N2 C3 H3A 107.7 . .
C2 C3 H3B 107.7 . .
N2 C3 H3B 107.7 . .
H3A C3 H3B 107.1 . .
N2 C4 C5 110.8(19) . 2_655
N2 C4 H4A 109.5 . .
C5 C4 H4A 109.5 2_655 .
N2 C4 H4B 109.5 . .
C5 C4 H4B 109.5 2_655 .
H4A C4 H4B 108.1 . .
N1 C5 C4 111.3(17) . 2_655
N1 C5 H5A 109.4 . .
C4 C5 H5A 109.4 2_655 .
N1 C5 H5B 109.4 . .
C4 C5 H5B 109.4 2_655 .
H5A C5 H5B 108.0 . .
C7 C6 N2 117.7(17) . .
C7 C6 H6A 107.9 . .
N2 C6 H6A 107.9 . .
C7 C6 H6B 107.9 . .
N2 C6 H6B 107.9 . .
H6A C6 H6B 107.2 . .
C16 C7 C8 124(2) . .
C16 C7 C6 122.2(19) . .
C8 C7 C6 114(2) . .
C7 C8 C9 118(2) . .
C7 C8 H8 120.8 . .
C9 C8 H8 120.8 . .
C10 C9 C8 117(2) . .
C10 C9 C18 122(2) . .
C8 C9 C18 121(2) . .
C11 C10 C9 129(2) . .
C11 C10 H10 115.6 . .
C9 C10 H10 115.6 . .
C10 C11 C16 114(2) . .
C10 C11 C12 126(2) . .
C16 C11 C12 119.7(19) . .
C14 C12 C11 113(2) . .
C14 C12 C13 111.5(18) . .
C11 C12 C13 109.9(18) . .
C14 C12 C15 107.6(19) . .
C11 C12 C15 108.5(18) . .
C13 C12 C15 106.1(19) . .
C12 C13 H13A 109.5 . .
C12 C13 H13B 109.5 . .
H13A C13 H13B 109.5 . .
C12 C13 H13C 109.5 . .
H13A C13 H13C 109.5 . .
H13B C13 H13C 109.5 . .
C12 C14 H14A 109.5 . .
C12 C14 H14B 109.5 . .
H14A C14 H14B 109.5 . .
C12 C14 H14C 109.5 . .
H14A C14 H14C 109.5 . .
H14B C14 H14C 109.5 . .
C12 C15 H15A 109.5 . .
C12 C15 H15B 109.5 . .
H15A C15 H15B 109.5 . .
C12 C15 H15C 109.5 . .
H15A C15 H15C 109.5 . .
H15B C15 H15C 109.5 . .
O1 C16 C7 118.9(19) . .
O1 C16 C11 122.5(18) . .
C7 C16 C11 118.4(19) . .
C21 C18 C19 106(3) . .
C21 C18 C9 116(3) . .
C19 C18 C9 109(2) . .
C21 C18 C20 108(3) . .
C19 C18 C20 109(3) . .
C9 C18 C20 109(2) . .
C18 C19 H19A 109.5 . .
C18 C19 H19B 109.5 . .
H19A C19 H19B 109.5 . .
C18 C19 H19C 109.5 . .
H19A C19 H19C 109.5 . .
H19B C19 H19C 109.5 . .
C18 C20 H20A 109.5 . .
C18 C20 H20B 109.5 . .
H20A C20 H20B 109.5 . .
C18 C20 H20C 109.5 . .
H20A C20 H20C 109.5 . .
H20B C20 H20C 109.5 . .
C18 C21 H21A 109.5 . .
C18 C21 H21B 109.5 . .
H21A C21 H21B 109.5 . .
C18 C21 H21C 109.5 . .
H21A C21 H21C 109.5 . .
H21B C21 H21C 109.5 . .
N3 C23 C22 176(3) . .
C51 C26 C27 131.0(18) . .
C51 C26 C31 113.7(17) . .
C27 C26 C31 115.1(17) . .
C26 C27 C29 118.7(17) . .
C26 C27 C30 108.6(17) . .
C29 C27 C30 109.2(19) . .
C26 C27 C28 106.3(17) . .
C29 C27 C28 103.9(17) . .
C30 C27 C28 109.8(17) . .
C27 C28 H28A 109.5 . .
C27 C28 H28B 109.5 . .
H28A C28 H28B 109.5 . .
C27 C28 H28C 109.5 . .
H28A C28 H28C 109.5 . .
H28B C28 H28C 109.5 . .
C27 C29 H29A 109.5 . .
C27 C29 H29B 109.5 . .
H29A C29 H29B 109.5 . .
C27 C29 H29C 109.5 . .
H29A C29 H29C 109.5 . .
H29B C29 H29C 109.5 . .
C27 C30 H30A 109.5 . .
C27 C30 H30B 109.5 . .
H30A C30 H30B 109.5 . .
C27 C30 H30C 109.5 . .
H30A C30 H30C 109.5 . .
H30B C30 H30C 109.5 . .
C32 C31 C26 125(2) . .
C32 C31 H31 117.4 . .
C26 C31 H31 117.4 . .
C31 C32 C33 114(2) . .
C31 C32 C41 121(2) . .
C33 C32 C41 125(2) . .
C34 C33 C32 122(2) . .
C34 C33 H33 118.9 . .
C32 C33 H33 118.9 . .
C33 C34 C51 120(2) . .
C33 C34 C35 114.7(17) . .
C51 C34 C35 124.5(17) . .
N4 C35 C34 113.9(15) . .
N4 C35 H35A 108.8 . .
C34 C35 H35A 108.8 . .
N4 C35 H35B 108.8 . .
C34 C35 H35B 108.8 . .
H35A C35 H35B 107.7 . .
N4 C36 C37 109.1(16) . .
N4 C36 H36A 109.9 . .
C37 C36 H36A 109.9 . .
N4 C36 H36B 109.9 . .
C37 C36 H36B 109.9 . .
H36A C36 H36B 108.3 . .
N5 C37 C36 116.8(17) . .
N5 C37 H37A 108.1 . .
C36 C37 H37A 108.1 . .
N5 C37 H37B 108.1 . .
C36 C37 H37B 108.1 . .
H37A C37 H37B 107.3 . .
C39 C38 N5 117.8(18) . .
C39 C38 H38A 107.9 . .
N5 C38 H38A 107.9 . .
C39 C38 H38B 107.9 . .
N5 C38 H38B 107.9 . .
H38A C38 H38B 107.2 . .
C38 C39 C40 119.2(19) . 2
C38 C39 H39A 107.5 . .
C40 C39 H39A 107.5 2 .
C38 C39 H39B 107.5 . .
C40 C39 H39B 107.5 2 .
H39A C39 H39B 107.0 . .
N4 C40 C39 118.6(17) . 2
N4 C40 H40A 107.7 . .
C39 C40 H40A 107.7 2 .
N4 C40 H40B 107.7 . .
C39 C40 H40B 107.7 2 .
H40A C40 H40B 107.1 . .
C901 C41 C32 111(2) . .
C901 C41 C42 112(2) . .
C32 C41 C42 112(2) . .
C901 C41 C902 106(3) . .
C32 C41 C902 108(2) . .
C42 C41 C902 107(2) . .
C41 C42 H42A 109.5 . .
C41 C42 H42B 109.5 . .
H42A C42 H42B 109.5 . .
C41 C42 H42C 109.5 . .
H42A C42 H42C 109.5 . .
H42B C42 H42C 109.5 . .
N5 C43 H43A 109.5 . .
N5 C43 H43B 109.5 . .
H43A C43 H43B 109.5 . .
N5 C43 H43C 109.5 . .
H43A C43 H43C 109.5 . .
H43B C43 H43C 109.5 . .
N6 C45 C44 175(3) . .
C48 C47 C999 116(3) . .
C48 C47 H47 122.1 . .
C999 C47 H47 122.1 . .
C47 C48 C49 126(3) . .
C47 C48 H48 117.2 . .
C49 C48 H48 117.2 . .
C50 C49 C48 124(3) . .
C50 C49 H49 117.9 . .
C48 C49 H49 117.9 . .
C49 C50 C67 112(2) . .
C49 C50 B1 131(2) . .
C67 C50 B1 115(2) . .
C50 B1 C62 112.5(19) . .
C50 B1 C57 108.1(19) . .
C62 B1 C57 106.3(19) . .
C50 B1 C72 110.2(19) . .
C62 B1 C72 112.2(19) . .
C57 B1 C72 107.2(18) . .
C53 C52 C72 126(3) . .
C53 C52 H52 116.9 . .
C72 C52 H52 116.9 . .
C52 C53 C54 121(3) . .
C52 C53 H53 119.5 . .
C54 C53 H53 119.5 . .
C55 C54 C53 113(3) . .
C55 C54 H54 123.5 . .
C53 C54 H54 123.5 . .
C54 C55 C56 125(3) . .
C54 C55 H55 117.3 . .
C56 C55 H55 117.3 . .
C72 C56 C55 119(3) . .
C72 C56 H56 120.3 . .
C55 C56 H56 120.3 . .
C58 C57 C61 115(3) . .
C58 C57 B1 122(2) . .
C61 C57 B1 121(2) . .
C57 C58 C59 124(3) . .
C57 C58 H58 117.8 . .
C59 C58 H58 117.8 . .
C599 C59 C58 114(3) . .
C599 C59 H59 123.0 . .
C58 C59 H59 123.0 . .
C599 C60 C61 117(3) . .
C599 C60 H60 121.3 . .
C61 C60 H60 121.3 . .
C57 C61 C60 122(3) . .
C57 C61 H61 119.0 . .
C60 C61 H61 119.0 . .
C63 C62 C66 112(3) . .
C63 C62 B1 120(2) . .
C66 C62 B1 128(2) . .
C62 C63 C644 127(3) . .
C62 C63 H63 116.3 . .
C644 C63 H63 116.3 . .
C64 C65 C66 117(3) . .
C64 C65 H65 121.4 . .
C66 C65 H65 121.4 . .
C62 C66 C65 125(3) . .
C62 C66 H66 117.5 . .
C65 C66 H66 117.5 . .
C999 C67 C50 119(3) . .
C999 C67 H67 120.4 . .
C50 C67 H67 120.4 . .
C85 C68 C69 119(2) . .
C85 C68 H68 120.6 . .
C69 C68 H68 120.6 . .
C68 C69 C70 118.0(19) . .
C68 C69 H69 121.0 . .
C70 C69 H69 121.0 . .
C69 C70 C71 124(2) . .
C69 C70 H70 118.0 . .
C71 C70 H70 118.0 . .
C70 C71 C86 115.5(19) . .
C70 C71 B2 121(2) . .
C86 C71 B2 123.2(19) . .
C87 B2 C80 110.6(18) . .
C87 B2 C71 110.8(17) . .
C80 B2 C71 112.2(17) . .
C87 B2 C73 107.7(17) . .
C80 B2 C73 109.9(17) . .
C71 B2 C73 105.4(18) . .
C83 C73 C74 117(2) . .
C83 C73 B2 123(2) . .
C74 C73 B2 119(2) . .
C75 C74 C73 125(2) . .
C75 C74 H74 117.6 . .
C73 C74 H74 117.6 . .
C74 C75 C76 116(3) . .
C74 C75 H75 122.2 . .
C76 C75 H75 122.2 . .
C84 C76 C75 123(3) . .
C84 C76 H76 118.4 . .
C75 C76 H76 118.4 . .
C78 C77 C82 116(2) . .
C78 C77 H77 122.1 . .
C82 C77 H77 122.1 . .
C77 C78 C79 123(2) . .
C77 C78 H78 118.7 . .
C79 C78 H78 118.7 . .
C78 C79 C80 121(2) . .
C78 C79 H79 119.5 . .
C80 C79 H79 119.5 . .
C81 C80 C79 117(2) . .
C81 C80 B2 126.6(19) . .
C79 C80 B2 116.2(19) . .
C80 C81 C82 121(2) . .
C80 C81 H81 119.3 . .
C82 C81 H81 119.3 . .
C81 C82 C77 122(2) . .
C81 C82 H82 119.0 . .
C77 C82 H82 119.0 . .
C73 C83 C84 116(3) . .
C73 C83 H83 121.8 . .
C84 C83 H83 121.8 . .
C76 C84 C83 122(3) . .
C76 C84 H84 119.2 . .
C83 C84 H84 119.2 . .
C68 C85 C86 123(2) . .
C68 C85 H85 118.3 . .
C86 C85 H85 118.3 . .
C85 C86 C71 120(2) . .
C85 C86 H86 120.1 . .
C71 C86 H86 120.1 . .
C88 C87 C92 117(2) . .
C88 C87 B2 123(2) . .
C92 C87 B2 120.3(18) . .
C87 C88 C89 123(2) . .
C87 C88 H88 118.4 . .
C89 C88 H88 118.4 . .
C90 C89 C88 117(2) . .
C90 C89 H89 121.6 . .
C88 C89 H89 121.6 . .
C91 C90 C89 122(2) . .
C91 C90 H90 118.8 . .
C89 C90 H90 118.8 . .
C90 C91 C92 119(2) . .
C90 C91 H91 120.3 . .
C92 C91 H91 120.3 . .
C87 C92 C91 121.8(19) . .
C87 C92 H92 119.1 . .
C91 C92 H92 119.1 . .
C26 C51 O2 119.3(18) . .
C26 C51 C34 124.0(19) . .
O2 C51 C34 116.8(18) . .
C52 C72 C56 115(3) . .
C52 C72 B1 122(2) . .
C56 C72 B1 123(2) . .
C41 C902 H90A 109.5 . .
C41 C902 H90B 109.5 . .
H90A C902 H90B 109.5 . .
C41 C902 H90C 109.5 . .
H90A C902 H90C 109.5 . .
H90B C902 H90C 109.5 . .
C41 C901 H90D 109.5 . .
C41 C901 H90E 109.5 . .
H90D C901 H90E 109.5 . .
C41 C901 H90F 109.5 . .
H90D C901 H90F 109.5 . .
H90E C901 H90F 109.5 . .
C64 C644 C63 109(3) . .
C64 C644 H644 125.5 . .
C63 C644 H644 125.5 . .
C47 C999 C67 121(4) . .
C47 C999 H999 119.6 . .
C67 C999 H999 119.6 . .
C644 C64 C65 129(4) . .
C644 C64 H64 115.4 . .
C65 C64 H64 115.4 . .
C59 C599 C60 126(4) . .
C59 C599 H599 116.9 . .
C60 C599 H599 116.9 . .
N1 C98 H98A 109.5 . .
N1 C98 H98B 109.5 . .
H98A C98 H98B 109.5 . .
N1 C98 H98C 109.5 . .
H98A C98 H98C 109.5 . .
H98B C98 H98C 109.5 . .
Cl1 C200 Cl2 109(3) . .
Cl1 C200 H20D 109.9 . .
Cl2 C200 H20D 109.9 . .
Cl1 C200 H20E 109.9 . .
Cl2 C200 H20E 109.9 . .
H20D C200 H20E 108.3 . .
Cl3 C300 Cl4 109(2) . .
Cl3 C300 H30D 110.0 . .
Cl4 C300 H30D 110.0 . .
Cl3 C300 H30E 110.0 . .
Cl4 C300 H30E 110.0 . .
H30D C300 H30E 108.4 . .

loop_
_geom_bond_atom_site_label_1
_geom_bond_atom_site_label_2
_geom_bond_distance
_geom_bond_site_symmetry_2
U1 O1 2.110(13) .
U1 O1 2.110(13) 2_655
U1 N3 2.601(19) .
U1 N3 2.601(19) 2_655
U1 N1 2.691(18) 2_655
U1 N1 2.691(17) .
U1 N2 2.701(17) 2_655
U1 N2 2.701(17) .
U2 O2 2.095(13) 2
U2 O2 2.095(13) .
U2 N4 2.654(17) .
U2 N4 2.654(17) 2
U2 N5 2.680(15) .
U2 N5 2.680(15) 2
U2 N6 2.687(17) .
U2 N6 2.687(17) 2
O1 C16 1.35(2) .
O2 C51 1.36(2) .
N1 C98 1.48(3) .
N1 C5 1.49(2) .
N1 C1 1.50(3) .
N2 C4 1.45(3) .
N2 C6 1.54(3) .
N2 C3 1.59(3) .
N4 C40 1.49(2) .
N4 C35 1.49(2) .
N4 C36 1.51(2) .
N5 C37 1.48(2) .
N5 C43 1.49(2) .
N5 C38 1.50(3) .
N3 C23 1.20(4) .
N6 C45 1.12(3) .
C1 C2 1.52(3) .
C1 H1A 0.9900 .
C1 H1B 0.9900 .
C2 C3 1.39(3) .
C2 H2A 0.9900 .
C2 H2B 0.9900 .
C3 H3A 0.9900 .
C3 H3B 0.9900 .
C4 C5 1.54(3) 2_655
C4 H4A 0.9900 .
C4 H4B 0.9900 .
C5 C4 1.54(3) 2_655
C5 H5A 0.9900 .
C5 H5B 0.9900 .
C6 C7 1.52(3) .
C6 H6A 0.9900 .
C6 H6B 0.9900 .
C7 C16 1.39(3) .
C7 C8 1.39(3) .
C8 C9 1.41(3) .
C8 H8 0.9500 .
C9 C10 1.39(3) .
C9 C18 1.55(3) .
C10 C11 1.34(3) .
C10 H10 0.9500 .
C11 C16 1.50(3) .
C11 C12 1.51(3) .
C12 C14 1.49(3) .
C12 C13 1.54(3) .
C12 C15 1.58(3) .
C13 H13A 0.9800 .
C13 H13B 0.9800 .
C13 H13C 0.9800 .
C14 H14A 0.9800 .
C14 H14B 0.9800 .
C14 H14C 0.9800 .
C15 H15A 0.9800 .
C15 H15B 0.9800 .
C15 H15C 0.9800 .
C18 C21 1.47(4) .
C18 C19 1.53(4) .
C18 C20 1.58(4) .
C19 H19A 0.9800 .
C19 H19B 0.9800 .
C19 H19C 0.9800 .
C20 H20A 0.9800 .
C20 H20B 0.9800 .
C20 H20C 0.9800 .
C21 H21A 0.9800 .
C21 H21B 0.9800 .
C21 H21C 0.9800 .
C23 C22 1.55(4) .
C26 C51 1.31(3) .
C26 C27 1.46(3) .
C26 C31 1.51(3) .
C27 C29 1.52(3) .
C27 C30 1.56(3) .
C27 C28 1.58(3) .
C28 H28A 0.9800 .
C28 H28B 0.9800 .
C28 H28C 0.9800 .
C29 H29A 0.9800 .
C29 H29B 0.9800 .
C29 H29C 0.9800 .
C30 H30A 0.9800 .
C30 H30B 0.9800 .
C30 H30C 0.9800 .
C31 C32 1.39(3) .
C31 H31 0.9500 .
C32 C33 1.40(3) .
C32 C41 1.50(3) .
C33 C34 1.39(3) .
C33 H33 0.9500 .
C34 C51 1.41(3) .
C34 C35 1.54(3) .
C35 H35A 0.9900 .
C35 H35B 0.9900 .
C36 C37 1.53(3) .
C36 H36A 0.9900 .
C36 H36B 0.9900 .
C37 H37A 0.9900 .
C37 H37B 0.9900 .
C38 C39 1.49(3) .
C38 H38A 0.9900 .
C38 H38B 0.9900 .
C39 C40 1.55(3) 2
C39 H39A 0.9900 .
C39 H39B 0.9900 .
C40 C39 1.55(3) 2
C40 H40A 0.9900 .
C40 H40B 0.9900 .
C41 C901 1.44(4) .
C41 C42 1.54(3) .
C41 C902 1.61(5) .
C42 H42A 0.9800 .
C42 H42B 0.9800 .
C42 H42C 0.9800 .
C43 H43A 0.9800 .
C43 H43B 0.9800 .
C43 H43C 0.9800 .
C45 C44 1.50(3) .
C47 C48 1.34(4) .
C47 C999 1.35(5) .
C47 H47 0.9500 .
C48 C49 1.37(3) .
C48 H48 0.9500 .
C49 C50 1.33(3) .
C49 H49 0.9500 .
C50 C67 1.48(4) .
C50 B1 1.59(3) .
B1 C62 1.65(3) .
B1 C57 1.66(3) .
B1 C72 1.69(3) .
C52 C53 1.33(3) .
C52 C72 1.33(3) .
C52 H52 0.9500 .
C53 C54 1.44(3) .
C53 H53 0.9500 .
C54 C55 1.28(3) .
C54 H54 0.9500 .
C55 C56 1.46(4) .
C55 H55 0.9500 .
C56 C72 1.35(4) .
C56 H56 0.9500 .
C57 C58 1.35(3) .
C57 C61 1.41(3) .
C58 C59 1.57(4) .
C58 H58 0.9500 .
C59 C599 1.30(4) .
C59 H59 0.9500 .
C60 C599 1.38(4) .
C60 C61 1.47(4) .
C60 H60 0.9500 .
C61 H61 0.9500 .
C62 C63 1.31(4) .
C62 C66 1.35(3) .
C63 C644 1.56(4) .
C63 H63 0.9500 .
C65 C64 1.29(4) .
C65 C66 1.41(4) .
C65 H65 0.9500 .
C66 H66 0.9500 .
C67 C999 1.47(4) .
C67 H67 0.9500 .
C68 C85 1.38(3) .
C68 C69 1.40(3) .
C68 H68 0.9500 .
C69 C70 1.40(3) .
C69 H69 0.9500 .
C70 C71 1.41(3) .
C70 H70 0.9500 .
C71 C86 1.43(3) .
C71 B2 1.70(3) .
B2 C87 1.63(3) .
B2 C80 1.63(3) .
B2 C73 1.71(3) .
C73 C83 1.34(3) .
C73 C74 1.42(3) .
C74 C75 1.35(3) .
C74 H74 0.9500 .
C75 C76 1.39(4) .
C75 H75 0.9500 .
C76 C84 1.26(4) .
C76 H76 0.9500 .
C77 C78 1.35(3) .
C77 C82 1.40(3) .
C77 H77 0.9500 .
C78 C79 1.37(3) .
C78 H78 0.9500 .
C79 C80 1.39(3) .
C79 H79 0.9500 .
C80 C81 1.36(3) .
C81 C82 1.37(3) .
C81 H81 0.9500 .
C82 H82 0.9500 .
C83 C84 1.50(4) .
C83 H83 0.9500 .
C84 H84 0.9500 .
C85 C86 1.38(3) .
C85 H85 0.9500 .
C86 H86 0.9500 .
C87 C88 1.34(3) .
C87 C92 1.40(3) .
C88 C89 1.45(3) .
C88 H88 0.9500 .
C89 C90 1.41(3) .
C89 H89 0.9500 .
C90 C91 1.30(3) .
C90 H90 0.9500 .
C91 C92 1.45(3) .
C91 H91 0.9500 .
C92 H92 0.9500 .
C902 H90A 0.9800 .
C902 H90B 0.9800 .
C902 H90C 0.9800 .
C901 H90D 0.9800 .
C901 H90E 0.9800 .
C901 H90F 0.9800 .
C644 C64 1.28(4) .
C644 H644 0.9500 .
C999 H999 0.9500 .
C64 H64 0.9500 .
C599 H599 0.9500 .
C98 H98A 0.9800 .
C98 H98B 0.9800 .
C98 H98C 0.9800 .
Cl1 C200 1.72(4) .
Cl2 C200 1.72(4) .
C200 H20D 0.9900 .
C200 H20E 0.9900 .
Cl3 C300 1.814(19) .
C300 Cl4 1.823(19) .
C300 H30D 0.9900 .
C300 H30E 0.9900 .
